data_4122069
loop_
_publ_author_name
'Letko, Christopher S.'
'Panetier, Julien A.'
'Head-Gordon, Martin'
'Tilley, T. Don'

_publ_section_title
;
 Mechanism of the electrocatalytic reduction of protons with
 diaryldithiolene cobalt complexes.
;
_journal_issue 26
_journal_name_full 'Journal of the American Chemical Society'
_journal_page_first 9364
_journal_page_last 9376
_journal_paper_doi 10.1021/ja5019755
_journal_volume 136
_journal_year 2014
_chemical_formula_sum 'C32 H22 Co F4 K2 N2 S4'
_chemical_formula_weight 775.89
_chemical_name_systematic
;
 ?
;
_space_group_IT_number 15
_symmetry_cell_setting monoclinic
_symmetry_space_group_name_Hall '-C 2yc'
_symmetry_space_group_name_H-M 'C 1 2/c 1'
_atom_sites_solution_hydrogens geom
_atom_sites_solution_primary direct
_atom_sites_solution_secondary difmap
_audit_creation_method SHELXL-97
_cell_angle_alpha 90.00
_cell_angle_beta 120.376(8)
_cell_angle_gamma 90.00
_cell_formula_units_Z 4
_cell_length_a 35.357(2)
_cell_length_b 5.8724(4)
_cell_length_c 18.3834(16)
_cell_measurement_reflns_used 9955
_cell_measurement_temperature 100(2)
_cell_measurement_theta_max 25.32
_cell_measurement_theta_min 2.57
_cell_volume 3293.0(5)
_computing_cell_refinement 'Bruker SAINT'
_computing_data_collection 'Bruker APEX2'
_computing_data_reduction 'Bruker SAINT'
_computing_molecular_graphics ORTEP32
_computing_publication_material WinGX
_computing_structure_refinement 'SHELXL-97 (Sheldrick, 2008)'
_computing_structure_solution SIR97
_diffrn_ambient_temperature 100(2)
_diffrn_detector_area_resol_mean 8.366
_diffrn_measured_fraction_theta_full 1.000
_diffrn_measured_fraction_theta_max 0.999
_diffrn_measurement_device_type 'Bruker APEX-II CCD'
_diffrn_measurement_method 'phi and omega scans'
_diffrn_radiation_monochromator 'QUAZAR multilayer mirrors'
_diffrn_radiation_source 'microfocus sealed tube'
_diffrn_radiation_type MoK\a
_diffrn_radiation_wavelength 0.71073
_diffrn_reflns_av_R_equivalents 0.0687
_diffrn_reflns_av_sigmaI/netI 0.0448
_diffrn_reflns_limit_h_max 41
_diffrn_reflns_limit_h_min -42
_diffrn_reflns_limit_k_max 6
_diffrn_reflns_limit_k_min -7
_diffrn_reflns_limit_l_max 21
_diffrn_reflns_limit_l_min -22
_diffrn_reflns_number 20226
_diffrn_reflns_theta_full 25.00
_diffrn_reflns_theta_max 25.35
_diffrn_reflns_theta_min 1.34
_exptl_absorpt_coefficient_mu 1.077
_exptl_absorpt_correction_T_max 0.9481
_exptl_absorpt_correction_T_min 0.9000
_exptl_absorpt_correction_type multi-scan
_exptl_absorpt_process_details SADABS
_exptl_crystal_colour orange
_exptl_crystal_density_diffrn 1.565
_exptl_crystal_density_method 'not measured'
_exptl_crystal_description plate
_exptl_crystal_F_000 1572
_exptl_crystal_size_max 0.10
_exptl_crystal_size_mid 0.05
_exptl_crystal_size_min 0.02
_refine_diff_density_max 0.487
_refine_diff_density_min -0.344
_refine_diff_density_rms 0.074
_refine_ls_extinction_method none
_refine_ls_goodness_of_fit_ref 1.058
_refine_ls_hydrogen_treatment constr
_refine_ls_matrix_type full
_refine_ls_number_parameters 206
_refine_ls_number_reflns 3007
_refine_ls_number_restraints 0
_refine_ls_restrained_S_all 1.058
_refine_ls_R_factor_all 0.0453
_refine_ls_R_factor_gt 0.0330
_refine_ls_shift/su_max 0.001
_refine_ls_shift/su_mean 0.000
_refine_ls_structure_factor_coef Fsqd
_refine_ls_weighting_details 'calc w=1/[\s^2^(Fo^2^)+(0.0195P)^2^+7.0435P] where P=(Fo^2^+2Fc^2^)/3'
_refine_ls_weighting_scheme calc
_refine_ls_wR_factor_gt 0.0686
_refine_ls_wR_factor_ref 0.0740
_reflns_number_gt 2499
_reflns_number_total 3007
_reflns_threshold_expression >2sigma(I)
_cod_data_source_file ja5019755_si_002.cif
_cod_data_source_block K2[1F]2MeCN
_cod_depositor_comments
;
The following automatic conversions were performed:

'_symmetry_cell_setting' value 'Monoclinic' changed to 'monoclinic'
according to
/usr/data/users/saulius/crontab/automatic-downloads/rss-feeds/ACS/lib/dictionaries/cif_core.dic
dictionary named 'cif_core.dic' version 2.4.2 from 2011-04-26.

Automatic conversion script
Id: cif_fix_values 2281 2013-09-26 08:29:07Z andrius 

 Adding full bibliography for 4122065--4122071.cif.
;
_cod_original_cell_volume 3293.0(4)
_cod_original_sg_symbol_H-M C2/c
_cod_database_code 4122069

loop_
_symmetry_equiv_pos_as_xyz
'x, y, z'
'-x, y, -z+1/2'
'x+1/2, y+1/2, z'
'-x+1/2, y+1/2, -z+1/2'
'-x, -y, -z'
'x, -y, z-1/2'
'-x+1/2, -y+1/2, -z'
'x+1/2, -y+1/2, z-1/2'

loop_
_atom_site_label
_atom_site_type_symbol
_atom_site_fract_x
_atom_site_fract_y
_atom_site_fract_z
_atom_site_U_iso_or_equiv
_atom_site_adp_type
_atom_site_occupancy
_atom_site_symmetry_multiplicity
_atom_site_calc_flag
_atom_site_refinement_flags
C1 C 0.59396(7) -0.2291(4) 0.59566(14) 0.0116(5) Uani 1 1 d .
C2 C 0.62988(8) -0.3814(5) 0.60534(14) 0.0124(5) Uani 1 1 d .
C3 C 0.67422(8) -0.3193(5) 0.65288(15) 0.0161(6) Uani 1 1 d .
H3 H 0.6818 -0.1756 0.6804 0.019 Uiso 1 1 calc R
C4 C 0.70729(8) -0.4625(5) 0.66071(16) 0.0203(6) Uani 1 1 d .
H4 H 0.7372 -0.4194 0.6937 0.024 Uiso 1 1 calc R
C5 C 0.69571(8) -0.6678(5) 0.61965(16) 0.0198(6) Uani 1 1 d .
C6 C 0.65276(8) -0.7362(5) 0.57117(15) 0.0172(6) Uani 1 1 d .
H6 H 0.6456 -0.8787 0.5428 0.021 Uiso 1 1 calc R
C7 C 0.62024(8) -0.5924(5) 0.56478(15) 0.0142(6) Uani 1 1 d .
H7 H 0.5905 -0.6385 0.5318 0.017 Uiso 1 1 calc R
C8 C 0.59582(7) -0.0802(4) 0.65365(14) 0.0114(5) Uani 1 1 d .
C9 C 0.63371(8) -0.0530(4) 0.74114(15) 0.0121(6) Uani 1 1 d .
C10 C 0.64572(8) -0.2290(5) 0.79962(15) 0.0158(6) Uani 1 1 d .
H10 H 0.6294 -0.3666 0.7836 0.019 Uiso 1 1 calc R
C11 C 0.68117(8) -0.2065(5) 0.88096(16) 0.0205(6) Uani 1 1 d .
H11 H 0.6889 -0.3262 0.9208 0.025 Uiso 1 1 calc R
C12 C 0.70459(8) -0.0090(5) 0.90237(16) 0.0211(6) Uani 1 1 d .
C13 C 0.69410(8) 0.1712(5) 0.84730(16) 0.0186(6) Uani 1 1 d .
H13 H 0.7110 0.3071 0.8640 0.022 Uiso 1 1 calc R
C14 C 0.65796(8) 0.1477(5) 0.76644(15) 0.0155(6) Uani 1 1 d .
H14 H 0.6497 0.2710 0.7279 0.019 Uiso 1 1 calc R
C15 C 0.57752(10) -0.6010(7) 0.85256(19) 0.0381(9) Uani 1 1 d .
C16 C 0.60682(12) -0.7939(8) 0.8935(2) 0.0598(13) Uani 1 1 d .
H16A H 0.5922 -0.9061 0.9103 0.090 Uiso 1 1 calc R
H16B H 0.6336 -0.7406 0.9436 0.090 Uiso 1 1 calc R
H16C H 0.6143 -0.8644 0.8542 0.090 Uiso 1 1 calc R
F1 F 0.74006(5) 0.0123(3) 0.98131(9) 0.0345(5) Uani 1 1 d .
F2 F 0.72790(5) -0.8112(3) 0.62780(10) 0.0299(4) Uani 1 1 d .
S1 S 0.550065(19) 0.09283(12) 0.62819(4) 0.01324(16) Uani 1 1 d .
S2 S 0.545062(19) -0.23925(12) 0.49643(4) 0.01379(16) Uani 1 1 d .
K1 K 0.516734(18) -0.40113(11) 0.64200(3) 0.01817(15) Uani 1 1 d .
Co1 Co 0.5000 0.0000 0.5000 0.01053(13) Uani 1 2 d S
N1 N 0.55438(8) -0.4521(6) 0.82003(15) 0.0385(7) Uani 1 1 d .

loop_
_atom_site_aniso_label
_atom_site_aniso_U_11
_atom_site_aniso_U_22
_atom_site_aniso_U_33
_atom_site_aniso_U_23
_atom_site_aniso_U_13
_atom_site_aniso_U_12
C1 0.0085(11) 0.0140(15) 0.0108(12) 0.0028(11) 0.0037(10) -0.0022(11)
C2 0.0125(12) 0.0162(15) 0.0081(12) 0.0026(11) 0.0050(10) -0.0007(11)
C3 0.0144(13) 0.0173(16) 0.0158(13) -0.0019(11) 0.0072(11) -0.0028(12)
C4 0.0103(13) 0.0276(19) 0.0209(14) -0.0023(12) 0.0064(11) 0.0005(12)
C5 0.0189(14) 0.0231(17) 0.0217(14) 0.0022(12) 0.0133(12) 0.0083(13)
C6 0.0214(14) 0.0172(16) 0.0149(13) -0.0010(11) 0.0107(11) 0.0025(12)
C7 0.0132(13) 0.0182(15) 0.0105(12) 0.0014(11) 0.0055(10) 0.0006(12)
C8 0.0087(12) 0.0123(14) 0.0118(12) 0.0030(11) 0.0042(10) -0.0010(10)
C9 0.0097(12) 0.0148(16) 0.0134(12) -0.0021(11) 0.0070(10) 0.0031(11)
C10 0.0127(12) 0.0146(16) 0.0175(13) 0.0001(11) 0.0056(11) 0.0011(11)
C11 0.0199(14) 0.0193(17) 0.0157(13) 0.0038(12) 0.0042(12) 0.0071(13)
C12 0.0131(13) 0.0257(17) 0.0122(13) -0.0047(12) -0.0025(11) 0.0061(13)
C13 0.0147(13) 0.0172(16) 0.0185(13) -0.0071(12) 0.0043(11) -0.0017(12)
C14 0.0153(13) 0.0168(16) 0.0132(13) 0.0001(11) 0.0064(11) 0.0028(12)
C15 0.0289(17) 0.074(3) 0.0217(16) 0.0095(18) 0.0199(15) 0.0125(19)
C16 0.058(2) 0.093(4) 0.045(2) 0.027(2) 0.038(2) 0.050(2)
F1 0.0284(9) 0.0284(11) 0.0161(8) -0.0031(7) -0.0114(7) 0.0053(8)
F2 0.0219(8) 0.0302(11) 0.0402(10) -0.0026(8) 0.0176(8) 0.0107(8)
S1 0.0094(3) 0.0150(4) 0.0118(3) -0.0010(3) 0.0028(3) 0.0013(3)
S2 0.0090(3) 0.0199(4) 0.0097(3) -0.0018(3) 0.0027(2) 0.0016(3)
K1 0.0206(3) 0.0179(4) 0.0146(3) -0.0001(2) 0.0078(2) -0.0038(3)
Co1 0.0070(2) 0.0135(3) 0.0088(2) 0.0010(2) 0.00228(19) 0.0005(2)
N1 0.0281(15) 0.067(2) 0.0231(14) 0.0142(14) 0.0149(12) 0.0086(15)

loop_
_atom_type_symbol
_atom_type_description
_atom_type_scat_dispersion_real
_atom_type_scat_dispersion_imag
_atom_type_scat_source
C C 0.0033 0.0016 'International Tables Vol C Tables 4.2.6.8 and 6.1.1.4'
H H 0.0000 0.0000 'International Tables Vol C Tables 4.2.6.8 and 6.1.1.4'
F F 0.0171 0.0103 'International Tables Vol C Tables 4.2.6.8 and 6.1.1.4'
S S 0.1246 0.1234 'International Tables Vol C Tables 4.2.6.8 and 6.1.1.4'
K K 0.2009 0.2494 'International Tables Vol C Tables 4.2.6.8 and 6.1.1.4'
Co Co 0.3494 0.9721 'International Tables Vol C Tables 4.2.6.8 and 6.1.1.4'
N N 0.0061 0.0033 'International Tables Vol C Tables 4.2.6.8 and 6.1.1.4'

loop_
_geom_angle_atom_site_label_1
_geom_angle_atom_site_label_2
_geom_angle_atom_site_label_3
_geom_angle
_geom_angle_site_symmetry_1
_geom_angle_site_symmetry_3
C8 C1 C2 126.5(2) . .
C8 C1 S2 117.80(18) . .
C2 C1 S2 115.64(17) . .
C8 C1 K1 73.73(14) . .
C2 C1 K1 122.42(16) . .
S2 C1 K1 76.01(8) . .
C7 C2 C3 117.2(2) . .
C7 C2 C1 120.4(2) . .
C3 C2 C1 122.3(2) . .
C4 C3 C2 121.6(3) . .
C4 C3 H3 119.2 . .
C2 C3 H3 119.2 . .
C5 C4 C3 118.3(2) . .
C5 C4 H4 120.8 . .
C3 C4 H4 120.8 . .
F2 C5 C4 118.9(2) . .
F2 C5 C6 118.6(2) . .
C4 C5 C6 122.6(2) . .
C5 C6 C7 118.3(3) . .
C5 C6 H6 120.8 . .
C7 C6 H6 120.8 . .
C6 C7 C2 121.9(2) . .
C6 C7 H7 119.0 . .
C2 C7 H7 119.0 . .
C1 C8 C9 125.2(2) . .
C1 C8 S1 119.39(18) . .
C9 C8 S1 115.33(18) . .
C1 C8 K1 82.98(15) . .
C9 C8 K1 113.71(15) . .
S1 C8 K1 71.15(8) . .
C14 C9 C10 118.3(2) . .
C14 C9 C8 121.1(2) . .
C10 C9 C8 120.6(2) . .
C11 C10 C9 121.1(3) . .
C11 C10 H10 119.4 . .
C9 C10 H10 119.4 . .
C12 C11 C10 118.5(3) . .
C12 C11 H11 120.7 . .
C10 C11 H11 120.7 . .
F1 C12 C11 118.9(3) . .
F1 C12 C13 118.2(3) . .
C11 C12 C13 122.9(2) . .
C12 C13 C14 117.9(3) . .
C12 C13 H13 121.0 . .
C14 C13 H13 121.0 . .
C13 C14 C9 121.2(3) . .
C13 C14 H14 119.4 . .
C9 C14 H14 119.4 . .
N1 C15 C16 179.3(5) . .
C15 C16 H16A 109.5 . .
C15 C16 H16B 109.5 . .
H16A C16 H16B 109.5 . .
C15 C16 H16C 109.5 . .
H16A C16 H16C 109.5 . .
H16B C16 H16C 109.5 . .
C8 S1 Co1 106.09(8) . .
C8 S1 K1 77.33(9) . .
Co1 S1 K1 74.23(2) . .
C8 S1 K1 145.73(9) . 1_565
Co1 S1 K1 100.62(2) . 1_565
K1 S1 K1 131.42(3) . 1_565
C1 S2 Co1 107.41(9) . .
C1 S2 K1 140.01(9) . 5_646
Co1 S2 K1 103.82(2) . 5_646
C1 S2 K1 73.97(8) . .
Co1 S2 K1 69.158(19) . .
K1 S2 K1 94.98(2) 5_646 .
N1 K1 N1 71.16(8) . 2_656
N1 K1 S2 125.54(7) . 5_646
N1 K1 S2 78.37(6) 2_656 5_646
N1 K1 S1 102.10(7) . .
N1 K1 S1 120.36(7) 2_656 .
S2 K1 S1 132.32(2) 5_646 .
N1 K1 S1 90.93(7) . 1_545
N1 K1 S1 108.17(7) 2_656 1_545
S2 K1 S1 57.299(19) 5_646 1_545
S1 K1 S1 131.42(3) . 1_545
N1 K1 C8 95.58(7) . .
N1 K1 C8 147.43(8) 2_656 .
S2 K1 C8 130.63(5) 5_646 .
S1 K1 C8 31.52(5) . .
S1 K1 C8 101.47(5) 1_545 .
N1 K1 Co1 139.90(7) . .
N1 K1 Co1 114.96(6) 2_656 .
S2 K1 Co1 93.70(2) 5_646 .
S1 K1 Co1 38.984(13) . .
S1 K1 Co1 120.75(2) 1_545 .
C8 K1 Co1 57.00(4) . .
N1 K1 C1 110.50(7) . .
N1 K1 C1 168.48(8) 2_656 .
S2 K1 C1 108.13(5) 5_646 .
S1 K1 C1 48.22(5) . .
S1 K1 C1 83.30(5) 1_545 .
C8 K1 C1 23.29(6) . .
Co1 K1 C1 56.06(4) . .
N1 K1 S2 140.48(6) . .
N1 K1 S2 146.48(6) 2_656 .
S2 K1 S2 85.02(2) 5_646 .
S1 K1 S2 54.599(18) . .
S1 K1 S2 86.11(2) 1_545 .
C8 K1 S2 47.01(4) . .
Co1 K1 S2 36.994(13) . .
C1 K1 S2 30.02(4) . .
N1 K1 K1 36.85(5) . 2_656
N1 K1 K1 35.59(5) 2_656 2_656
S2 K1 K1 108.241(19) 5_646 2_656
S1 K1 K1 109.242(15) . 2_656
S1 K1 K1 108.845(15) 1_545 2_656
C8 K1 K1 121.07(4) . 2_656
Co1 K1 K1 129.951(13) . 2_656
C1 K1 K1 142.38(4) . 2_656
S2 K1 K1 163.717(16) . 2_656
N1 K1 K1 157.21(7) . 5_646
N1 K1 K1 117.11(5) 2_656 5_646
S2 K1 K1 44.546(15) 5_646 5_646
S1 K1 K1 91.76(2) . 5_646
S1 K1 K1 66.434(18) 1_545 5_646
C8 K1 K1 86.80(4) . 5_646
Co1 K1 K1 58.646(13) . 5_646
C1 K1 K1 65.99(4) . 5_646
S2 K1 K1 40.476(14) . 5_646
K1 K1 K1 151.63(2) 2_656 5_646
S2 Co1 S2 180.00(3) 5_656 .
S2 Co1 S1 90.73(2) 5_656 .
S2 Co1 S1 89.27(2) . .
S2 Co1 S1 89.27(2) 5_656 5_656
S2 Co1 S1 90.73(2) . 5_656
S1 Co1 S1 180.00(3) . 5_656
S2 Co1 K1 73.85(2) 5_656 5_656
S2 Co1 K1 106.15(2) . 5_656
S1 Co1 K1 113.21(2) . 5_656
S1 Co1 K1 66.79(2) 5_656 5_656
S2 Co1 K1 106.15(2) 5_656 .
S2 Co1 K1 73.85(2) . .
S1 Co1 K1 66.79(2) . .
S1 Co1 K1 113.21(2) 5_656 .
K1 Co1 K1 180.0 5_656 .
C15 N1 K1 118.5(2) . .
C15 N1 K1 115.2(2) . 2_656
K1 N1 K1 107.56(8) . 2_656

loop_
_geom_bond_atom_site_label_1
_geom_bond_atom_site_label_2
_geom_bond_distance
_geom_bond_site_symmetry_2
C1 C8 1.354(3) .
C1 C2 1.489(3) .
C1 S2 1.769(2) .
C1 K1 3.399(2) .
C2 C7 1.396(4) .
C2 C3 1.403(3) .
C3 C4 1.388(4) .
C3 H3 0.9500 .
C4 C5 1.370(4) .
C4 H4 0.9500 .
C5 F2 1.362(3) .
C5 C6 1.376(4) .
C6 C7 1.383(4) .
C6 H6 0.9500 .
C7 H7 0.9500 .
C8 C9 1.493(3) .
C8 S1 1.762(2) .
C8 K1 3.288(2) .
C9 C14 1.392(4) .
C9 C10 1.394(4) .
C10 C11 1.389(3) .
C10 H10 0.9500 .
C11 C12 1.362(4) .
C11 H11 0.9500 .
C12 F1 1.362(3) .
C12 C13 1.379(4) .
C13 C14 1.393(3) .
C13 H13 0.9500 .
C14 H14 0.9500 .
C15 N1 1.138(4) .
C15 C16 1.461(5) .
C16 H16A 0.9800 .
C16 H16B 0.9800 .
C16 H16C 0.9800 .
S1 Co1 2.1829(6) .
S1 K1 3.1890(9) .
S1 K1 3.2537(9) 1_565
S2 Co1 2.1500(6) .
S2 K1 3.1759(9) 5_646
S2 K1 3.4321(8) .
K1 N1 2.858(2) .
K1 N1 2.945(3) 2_656
K1 S2 3.1759(9) 5_646
K1 S1 3.2537(9) 1_545
K1 Co1 3.3393(6) .
K1 K1 4.6820(11) 2_656
K1 K1 4.8741(12) 5_646
Co1 S2 2.1500(6) 5_656
Co1 S1 2.1829(6) 5_656
Co1 K1 3.3393(6) 5_656
N1 K1 2.945(3) 2_656
